data_2108974
loop_
_publ_author_name
'Aree, Thammarat'
'McMonagle, Charles J.'
'Michalchuk, Adam A. L.'
'Chernyshov, Dmitry'

_publ_section_title
;
 Low-frequency lattice vibrations from atomic displacement parameters of
 \a-FOX-7, a high energy density material
;
_journal_coeditor_code WU5002
_journal_issue 3
_journal_name_full 'Acta Crystallographica Section B'
_journal_page_first
;
;
_journal_paper_doi 10.1107/S2052520622002700
_journal_volume 78
_journal_year 2022
_chemical_formula_moiety 'C2 H4 N4 O4'
_chemical_formula_sum 'C2 H4 N4 O4'
_chemical_formula_weight 148.079
_chemical_name_systematic 1,1-Diamino-2,2-dinitroethylene
_space_group_crystal_system monoclinic
_space_group_IT_number 14
_space_group_name_Hall '-P 2yn'
_space_group_name_H-M_alt 'P 1 21/n 1'
_atom_sites_solution_primary notdet
_audit_creation_method
;
Olex2 1.3
(compiled 2020.11.12 svn.r5f609507 for OlexSys, GUI svn.r6408)
;
_cell_angle_alpha 90
_cell_angle_beta 90.5886(16)
_cell_angle_gamma 90
_cell_formula_units_Z 4
_cell_length_a 6.93500(10)
_cell_length_b 6.61900(10)
_cell_length_c 11.3172(2)
_cell_measurement_reflns_used 1144
_cell_measurement_temperature 280
_cell_measurement_theta_max 32.2390
_cell_measurement_theta_min 3.3340
_cell_volume 519.463(14)
_computing_cell_refinement
;
CrysAlisPro 1.171.40.67a (Rigaku OD, 2019)
;
_computing_data_collection
;
CrysAlisPro 1.171.40.67a (Rigaku OD, 2019)
;
_computing_data_reduction
;
CrysAlisPro 1.171.40.67a (Rigaku OD, 2019)
;
_computing_molecular_graphics
;
Olex2 1.3 (Dolomanov <i>et al.</i>,  2009)
;
_computing_publication_material
;
Olex2 1.3 (Dolomanov <i>et al.</i>,  2009)
;
_computing_structure_refinement
;
olex2.refine 1.3 (Bourhis <i>et al.</i>,  2015)
;
_diffrn_ambient_temperature 280.0
_diffrn_detector 'Hybrid Pixel Array Detector'
_diffrn_detector_area_resol_mean 5.8140
_diffrn_measured_fraction_theta_full 0.9021
_diffrn_measured_fraction_theta_max 0.6701
_diffrn_measurement_device 'one-circle diffractometer'
_diffrn_measurement_device_type 'BM01 ESRF 2M 20210501'
_diffrn_measurement_method '\w scans'
_diffrn_radiation_monochromator 'silicon 111'
_diffrn_radiation_probe x-ray
_diffrn_radiation_type synchrotron
_diffrn_radiation_wavelength 0.66418
_diffrn_reflns_av_R_equivalents 0.0334
_diffrn_reflns_av_unetI/netI 0.0438
_diffrn_reflns_limit_h_max 11
_diffrn_reflns_limit_h_min -11
_diffrn_reflns_limit_k_max 10
_diffrn_reflns_limit_k_min -10
_diffrn_reflns_limit_l_max 13
_diffrn_reflns_limit_l_min -13
_diffrn_reflns_number 4928
_diffrn_reflns_theta_full 23.4849
_diffrn_reflns_theta_max 32.73
_diffrn_reflns_theta_min 3.23
_diffrn_source
;
European Synchrotron Radiation Facility (ESRF), BM01 - The Swiss-Norwegian
Beamlines
;
_exptl_absorpt_coefficient_mu 0.152
_exptl_absorpt_correction_T_max 1.00000
_exptl_absorpt_correction_T_min 0.73422
_exptl_absorpt_correction_type multi-scan
_exptl_absorpt_process_details
;
CrysAlisPro 1.171.40.67a (Rigaku OD, 2019)
Empirical absorption correction using spherical harmonics,
implemented in SCALE3 ABSPACK scaling algorithm.
;
_exptl_crystal_colour 'clear yellow'
_exptl_crystal_density_diffrn 1.893
_exptl_crystal_description block
_exptl_crystal_F_000 304.164
_exptl_crystal_size_max 0.2
_exptl_crystal_size_mid 0.1
_exptl_crystal_size_min 0.1
_refine_diff_density_max 0.4863
_refine_diff_density_min -0.3178
_refine_ls_goodness_of_fit_ref 1.0455
_refine_ls_hydrogen_treatment refall
_refine_ls_matrix_type full
_refine_ls_number_constraints 0
_refine_ls_number_parameters 127
_refine_ls_number_reflns 1576
_refine_ls_number_restraints 93
_refine_ls_restrained_S_all 1.0135
_refine_ls_R_factor_all 0.0696
_refine_ls_R_factor_gt 0.0574
_refine_ls_shift/su_max 0.0001
_refine_ls_shift/su_mean 0.0000
_refine_ls_structure_factor_coef Fsqd
_refine_ls_weighting_details 'w=1/[\s^2^(Fo^2^)+(0.1274P)^2^+0.0555P] where P=(Fo^2^+2Fc^2^)/3'
_refine_ls_weighting_scheme calc
_refine_ls_wR_factor_gt 0.1682
_refine_ls_wR_factor_ref 0.1874
_reflns_number_gt 1222
_reflns_number_total 1576
_reflns_threshold_expression I>=2u(I)
_cod_data_source_file wu5002sup1.cif
_cod_data_source_block 280
_cod_database_code 2108974

loop_
_space_group_symop_id
_space_group_symop_operation_xyz
1 x,y,z
2 -x+1/2,y+1/2,-z+1/2
3 -x,-y,-z
4 x-1/2,-y-1/2,z-1/2

loop_
_atom_site_type_symbol
_atom_site_label
_atom_site_fract_x
_atom_site_fract_y
_atom_site_fract_z
_atom_site_U_iso_or_equiv
_atom_site_adp_type
_atom_site_occupancy
O O12 0.58111(18) 0.7025(2) 0.58113(13) 0.0448(4) Uani 1.000000
O O11 0.52327(17) 0.56192(19) 0.74958(12) 0.0378(4) Uani 1.000000
O O22 0.19785(18) 0.6676(2) 0.83524(12) 0.0416(4) Uani 1.000000
O O21 -0.01722(16) 0.5619(2) 0.71261(12) 0.0390(4) Uani 1.000000
N N12 0.14537(18) 0.62982(19) 0.73361(12) 0.0291(3) Uani 1.000000
N N11 0.46549(18) 0.64628(19) 0.65803(12) 0.0291(3) Uani 1.000000
N N22 -0.00191(19) 0.75450(19) 0.50974(14) 0.0332(4) Uani 1.000000
H H22a -0.060(4) 0.801(4) 0.436(2) 0.045(6) Uani 1.000000
H H22b -0.095(5) 0.701(5) 0.570(3) 0.051(7) Uani 1.000000
N N21 0.2993(2) 0.7994(2) 0.43929(15) 0.0396(4) Uani 1.000000
H H21a 0.246(4) 0.855(4) 0.365(2) 0.045(6) Uani 1.000000
H H21b 0.439(4) 0.798(4) 0.453(3) 0.041(6) Uani 1.000000
C C2 0.1875(2) 0.7410(2) 0.52566(14) 0.0271(4) Uani 1.000000
C C1 0.2688(2) 0.6706(2) 0.63638(14) 0.0270(4) Uani 1.000000

loop_
_atom_site_aniso_label
_atom_site_aniso_U_11
_atom_site_aniso_U_22
_atom_site_aniso_U_33
_atom_site_aniso_U_12
_atom_site_aniso_U_13
_atom_site_aniso_U_23
O12 0.0266(6) 0.0740(9) 0.0340(9) 0.0006(5) 0.0023(5) 0.0099(6)
O11 0.0304(6) 0.0538(7) 0.0290(8) 0.0040(4) -0.0067(5) 0.0070(5)
O22 0.0322(6) 0.0714(8) 0.0212(7) -0.0036(5) -0.0003(5) -0.0028(5)
O21 0.0298(6) 0.0600(7) 0.0273(8) -0.0104(4) 0.0006(5) 0.0013(5)
N12 0.0261(5) 0.0392(6) 0.0220(8) -0.0001(4) -0.0018(5) 0.0013(4)
N11 0.0250(5) 0.0415(6) 0.0209(8) 0.0017(4) -0.0014(5) 0.0002(5)
N22 0.0291(6) 0.0446(7) 0.0260(9) 0.0012(5) -0.0050(6) 0.0033(5)
H22a 0.033(8) 0.063(15) 0.038(6) -0.004(5) -0.009(3) 0.015(4)
H22b 0.039(7) 0.074(17) 0.041(9) 0.001(4) 0.000(3) 0.021(6)
N21 0.0323(7) 0.0579(8) 0.0287(9) 0.0016(6) 0.0008(6) 0.0093(6)
H21a 0.039(9) 0.066(15) 0.030(6) 0.003(5) 0.001(3) 0.011(4)
H21b 0.033(4) 0.048(14) 0.043(10) 0.001(2) -0.0001(19) 0.006(6)
C2 0.0266(6) 0.0341(6) 0.0205(9) 0.0013(4) -0.0014(5) 0.0007(5)
C1 0.0239(6) 0.0355(6) 0.0214(9) 0.0003(4) -0.0017(5) 0.0023(5)

loop_
_atom_type_symbol
_atom_type_scat_dispersion_source
_atom_type_scat_dispersion_real
_atom_type_scat_dispersion_imag
_atom_type_scat_source
H custom 0.00000 0.00000 'NoSpherA2: Chem.Sci. 2021, DOI:10.1039/D0SC05526C'
C custom 0.00280 0.00140 'NoSpherA2: Chem.Sci. 2021, DOI:10.1039/D0SC05526C'
O custom 0.00970 0.00540 'NoSpherA2: Chem.Sci. 2021, DOI:10.1039/D0SC05526C'
N custom 0.00560 0.00290 'NoSpherA2: Chem.Sci. 2021, DOI:10.1039/D0SC05526C'

loop_
_geom_angle_atom_site_label_1
_geom_angle_atom_site_label_2
_geom_angle_atom_site_label_3
_geom_angle_site_symmetry_1
_geom_angle_site_symmetry_3
_geom_angle
_geom_angle_publ_flag
O21 N12 O22 . . 121.03(14) ?
C1 N12 O22 . . 120.62(12) ?
C1 N12 O21 . . 118.30(13) ?
O11 N11 O12 . . 120.88(13) ?
C1 N11 O12 . . 118.60(13) ?
C1 N11 O11 . . 120.43(15) ?
N21 C2 N22 . . 118.06(14) ?
C1 C2 N22 . . 121.04(16) ?
C1 C2 N21 . . 120.87(13) ?
N11 C1 N12 . . 115.89(13) ?
C2 C1 N12 . . 119.87(12) ?
C2 C1 N11 . . 124.18(15) ?

loop_
_geom_bond_atom_site_label_1
_geom_bond_atom_site_label_2
_geom_bond_site_symmetry_2
_geom_bond_distance
_geom_bond_publ_flag
O12 N11 . 1.246(2) ?
O11 N11 . 1.2398(17) ?
O22 N12 . 1.2285(17) ?
O21 N12 . 1.2347(16) ?
N12 C1 . 1.427(2) ?
N11 C1 . 1.3930(18) ?
N22 C2 . 1.3274(18) ?
N21 C2 . 1.312(2) ?
C2 C1 . 1.446(2) ?

loop_
_geom_torsion_atom_site_label_1
_geom_torsion_atom_site_label_2
_geom_torsion_atom_site_label_3
_geom_torsion_atom_site_label_4
_geom_torsion_site_symmetry_1
_geom_torsion_site_symmetry_2
_geom_torsion_site_symmetry_3
_geom_torsion_site_symmetry_4
_geom_torsion
_geom_torsion_publ_flag
O12 N11 C1 N12 . . . . -171.60(14) ?
O12 N11 C1 C2 . . . . 5.66(17) ?
O11 N11 C1 N12 . . . . 11.70(15) ?
O11 N11 C1 C2 . . . . -171.04(14) ?
O22 N12 C1 N11 . . . . 33.73(15) ?
O22 N12 C1 C2 . . . . -143.66(14) ?
O21 N12 C1 N11 . . . . -148.54(13) ?
O21 N12 C1 C2 . . . . 34.07(15) ?
N12 C1 C2 N22 . . . . -5.02(16) ?
N12 C1 C2 N21 . . . . 172.84(14) ?
N11 C1 C2 N22 . . . . 177.82(14) ?
N11 C1 C2 N21 . . . . -4.32(18) ?
